data_2006256
loop_
_publ_author_name
'Chen, Wei'
'Zhang, X.'
'Shan, B.'
'You, X.'

_publ_section_title
;
 3,4-Dimethoxybenzaldehyde Isonicotinoylhydrazone
;
_journal_issue 6
_journal_name_full 'Acta Crystallographica Section C'
_journal_page_first 775
_journal_page_last 777
_journal_paper_doi 10.1107/S0108270197000516
_journal_volume 53
_journal_year 1997
_chemical_formula_moiety 'C15 H15 N3 O3'
_chemical_formula_sum 'C15 H15 N3 O3'
_chemical_formula_weight 285.30
_chemical_name_systematic
;
 3,4-dimethoxybenzylideneisonicotinoylhydrazone
;
_space_group_IT_number 14
_symmetry_cell_setting monoclinic
_symmetry_space_group_name_Hall '-P 2ybc'
_symmetry_space_group_name_H-M 'P 1 21/c 1'
_audit_creation_method SHELXL
_cell_angle_alpha 90.00
_cell_angle_beta 101.320(8)
_cell_angle_gamma 90.00
_cell_formula_units_Z 4
_cell_length_a 11.8100(10)
_cell_length_b 13.8044(7)
_cell_length_c 8.9250(10)
_cell_measurement_reflns_used 25
_cell_measurement_temperature 300(2)
_cell_measurement_theta_max 13
_cell_measurement_theta_min 12
_cell_volume 1426.7(2)
_computing_cell_refinement 'CAD-4 VAX/PC'
_computing_data_collection 'CAD-4 VAX/PC (Enraf-Nonius, 1988)'
_computing_data_reduction 'NRCVAX (Gabe, Le Page, Charland, Lee & White, 1989)'
_computing_molecular_graphics 'SHELXTL/PC (Sheldrick, 1990b)'
_computing_publication_material SHELXL93
_computing_structure_refinement 'SHELXL93 (Sheldrick, 1993)'
_computing_structure_solution 'SHELXS86 (Sheldrick, 1990a)'
_diffrn_ambient_temperature 300(2)
_diffrn_measurement_device 'Enraf-Nonius CAD-4'
_diffrn_measurement_method \w-2\q
_diffrn_radiation_monochromator graphite
_diffrn_radiation_source 'fine-focus sealed tube'
_diffrn_radiation_type MoK\a
_diffrn_radiation_wavelength 0.71073
_diffrn_reflns_av_R_equivalents 0.0158
_diffrn_reflns_av_sigmaI/netI 0.0421
_diffrn_reflns_limit_h_max 14
_diffrn_reflns_limit_h_min -13
_diffrn_reflns_limit_k_max 0
_diffrn_reflns_limit_k_min -16
_diffrn_reflns_limit_l_max 10
_diffrn_reflns_limit_l_min -10
_diffrn_reflns_number 2675
_diffrn_reflns_theta_max 24.97
_diffrn_reflns_theta_min 1.76
_diffrn_standards_decay_% none
_diffrn_standards_interval_time 60
_diffrn_standards_number 3
_exptl_absorpt_coefficient_mu 0.095
_exptl_absorpt_correction_type none
_exptl_crystal_colour 'Pale yellow'
_exptl_crystal_density_diffrn 1.328
_exptl_crystal_density_method 'not measured'
_exptl_crystal_description 'Cut from a thick needle'
_exptl_crystal_F_000 600
_exptl_crystal_size_max 0.50
_exptl_crystal_size_mid 0.43
_exptl_crystal_size_min 0.22
_refine_diff_density_max 0.507
_refine_diff_density_min -0.457
_refine_ls_extinction_coef 0.063(5)
_refine_ls_extinction_method SHELXL93
_refine_ls_goodness_of_fit_all 0.973
_refine_ls_goodness_of_fit_obs 1.158
_refine_ls_hydrogen_treatment 'H atoms riding'
_refine_ls_matrix_type full
_refine_ls_number_parameters 191
_refine_ls_number_reflns 2511
_refine_ls_number_restraints 0
_refine_ls_restrained_S_all 0.973
_refine_ls_restrained_S_obs 1.158
_refine_ls_R_factor_all 0.0955
_refine_ls_R_factor_obs .0595
_refine_ls_shift/esd_max 0.000
_refine_ls_shift/esd_mean 0.000
_refine_ls_structure_factor_coef Fsqd
_refine_ls_weighting_details 'w = 1/[\s^2^(Fo^2^)+(0.0768P)^2^] where P = (Fo^2^+2Fc^2^)/3'
_refine_ls_weighting_scheme calc
_refine_ls_wR_factor_all 0.1405
_refine_ls_wR_factor_obs .1265
_reflns_number_observed 1510
_reflns_number_total 2511
_reflns_observed_criterion >2sigma(I)
_cod_data_source_file ta1119.cif
_cod_data_source_block zxm14
_cod_depositor_comments
;
The following automatic conversions were performed:
'_symmetry_cell_setting' value 'Monoclinic' changed to 'monoclinic'
according to '/home/saulius/struct/CIF-dictionaries/cif_core.dic'
dictionary named 'cif_core.dic' version 2.4.1 from 2010-06-29.

Automatic conversion script
Id: cif_fix_enum 1527 2010-12-29 10:47:43Z saulius 

The following automatic conversions were performed:

'_symmetry_cell_setting' value 'Monoclinic' changed to 'monoclinic'
according to /home/saulius/struct/CIF-dictionaries/cif_core.dic
dictionary named 'cif_core.dic' version 2.4.1 from 2010-06-29.

Automatic conversion script
Id: cif_fix_values 1715 2011-07-08 13:25:40Z adriana 

The following automatic conversions were performed:

'_refine_ls_weighting_scheme' value 'calc w =
1/[\s^2^(Fo^2^)+(0.0768P)^2^] where P = (Fo^2^+2Fc^2^)/3' was changed
to 'calc'. New tag '_refine_ls_weighting_details' was created. The
value of the new tag was set to 'w = 1/[\s^2^(Fo^2^)+(0.0768P)^2^]
where P = (Fo^2^+2Fc^2^)/3'.

Automatic conversion script
Id: cif_fix_values 3143 2015-03-26 13:38:13Z robertas 
;
_cod_original_sg_symbol_H-M 'P 21/c'
_cod_database_code 2006256

loop_
_symmetry_equiv_pos_as_xyz
'x, y, z'
'-x, y+1/2, -z+1/2'
'-x, -y, -z'
'x, -y-1/2, z-1/2'

loop_
_atom_site_aniso_label
_atom_site_aniso_U_11
_atom_site_aniso_U_22
_atom_site_aniso_U_33
_atom_site_aniso_U_12
_atom_site_aniso_U_13
_atom_site_aniso_U_23
O1 .0590(10) .0670(10) .0440(10) .0054(9) .0116(8) .0080(9)
O2 .0550(10) .0750(10) .0700(10) .0170(10) .0160(10) .0150(10)
O3 .0510(10) .0830(10) .0810(10) .0160(10) .0220(10) .0000(10)
N1 .060(2) .083(2) .107(2) .019(2) .0210(10) .003(2)
N2 .0450(10) .0590(10) .0460(10) .0100(10) .0121(9) .0100(10)
N3 .0410(10) .0570(10) .0500(10) .0060(10) .0085(9) .0000(10)
C1 .051(2) .069(2) .115(3) -.003(2) .020(2) -.018(2)
C2 .055(2) .056(2) .079(2) .0000(10) .0180(10) -.005(2)
C3 .0460(10) .052(2) .0400(10) .0040(10) .0110(10) -.0050(10)
C4 .060(2) .064(2) .069(2) .0100(10) .0300(10) .009(2)
C5 .081(2) .071(2) .092(2) .027(2) .036(2) .019(2)
C6 .0480(10) .0500(10) .0370(10) -.0010(10) .0080(10) -.0050(10)
C7 .0460(10) .053(2) .0480(10) .0020(10) .0090(10) .0030(10)
C8 .0420(10) .054(2) .0500(10) .0010(10) .0110(10) .0020(10)
C9 .051(2) .066(2) .052(2) .0010(10) .0110(10) .0080(10)
C10 .0460(10) .075(2) .059(2) .0000(10) .0180(10) -.002(2)
C11 .0390(10) .058(2) .065(2) .0040(10) .0110(10) -.0040(10)
C12 .0420(10) .050(2) .057(2) .0050(10) .0060(10) .0040(10)
C13 .0450(10) .055(2) .050(2) .0020(10) .0140(10) .0010(10)
C14 .062(2) .076(2) .070(2) .011(2) .012(2) .023(2)
C15 .056(2) .087(2) .103(3) .005(2) .039(2) -.011(2)

loop_
_atom_site_label
_atom_site_fract_x
_atom_site_fract_y
_atom_site_fract_z
_atom_site_U_iso_or_equiv
_atom_site_thermal_displace_type
_atom_site_calc_flag
_atom_site_refinement_flags
_atom_site_occupancy
_atom_site_disorder_group
_atom_site_type_symbol
O1 .84080(10) .83010(10) .1389(2) .0562(5) Uani d . 1 . O
O2 .3135(2) 1.01950(10) .1816(2) .0663(6) Uani d . 1 . O
O3 .2164(2) 1.00800(10) .4124(2) .0703(6) Uani d . 1 . O
N1 1.1895(2) .6358(2) .3613(3) .0829(8) Uani d . 1 . N
N2 .7854(2) .75870(10) .3416(2) .0496(5) Uani d . 1 . N
H2 .8029(2) .71910(10) .4169(2) .060 Uiso calc R 1 . H
N3 .6792(2) .80560(10) .3150(2) .0494(5) Uani d . 1 . N
C1 1.1763(2) .7252(2) .3056(4) .0775(9) Uani d . 1 . C
H1 1.2418(2) .7580(2) .2903(4) .093 Uiso calc R 1 . H
C2 1.0719(2) .7722(2) .2693(3) .0626(7) Uani d . 1 . C
H2A 1.0674(2) .8348(2) .2303(3) .075 Uiso calc R 1 . H
C3 .9737(2) .7244(2) .2918(3) .0458(6) Uani d . 1 . C
C4 .9856(2) .6311(2) .3477(3) .0618(8) Uani d . 1 . C
H4 .9215(2) .5963(2) .3632(3) .074 Uiso calc R 1 . H
C5 1.0941(3) .5903(2) .3800(4) .0786(9) Uani d . 1 . C
H5 1.1010(3) .5272(2) .4172(4) .094 Uiso calc R 1 . H
C6 .8605(2) .7752(2) .2497(3) .0450(6) Uani d . 1 . C
C7 .6224(2) .7983(2) .4217(3) .0492(6) Uani d . 1 . C
H7 .6518(2) .7599(2) .5061(3) .059 Uiso calc R 1 . H
C8 .5131(2) .8477(2) .4161(3) .0481(6) Uani d . 1 . C
C9 .4583(2) .8415(2) .5385(3) .0562(7) Uani d . 1 . C
H9 .4889(2) .8017(2) .6206(3) .067 Uiso calc R 1 . H
C10 .3582(2) .8937(2) .5414(3) .0587(7) Uani d . 1 . C
H10 .3222(2) .8886(2) .6249(3) .070 Uiso calc R 1 . H
C11 .3125(2) .9525(2) .4215(3) .0537(7) Uani d . 1 . C
C12 .3663(2) .9590(2) .2946(3) .0503(6) Uani d . 1 . C
C13 .4649(2) .9069(2) .2922(3) .0496(6) Uani d . 1 . C
H13 .5000(2) .9110(2) .2078(3) .060 Uiso calc R 1 . H
C14 .3689(2) 1.0317(2) .0550(3) .0696(8) Uani d . 1 . C
H14A .3247(2) 1.0755(2) -.0173(3) .104 Uiso calc R 1 . H
H14B .3745(2) .9701(2) .0069(3) .104 Uiso calc R 1 . H
H14C .4450(2) 1.0576(2) .0898(3) .104 Uiso calc R 1 . H
C15 .1577(2) 1.0033(2) .5379(4) .0790(10) Uani d . 1 . C
H15A .0917(2) 1.0453(2) .5185(4) .118 Uiso calc R 1 . H
H15B .2091(2) 1.0235(2) .6296(4) .118 Uiso calc R 1 . H
H15C .1330(2) .9380(2) .5497(4) .118 Uiso calc R 1 . H

loop_
_atom_type_symbol
_atom_type_description
_atom_type_scat_dispersion_real
_atom_type_scat_dispersion_imag
_atom_type_scat_source
C C 0.0033 0.0016 'International Tables Vol C Tables 4.2.6.8 and 6.1.1.4'
H H 0.0000 0.0000 'International Tables Vol C Tables 4.2.6.8 and 6.1.1.4'
N N 0.0061 0.0033 'International Tables Vol C Tables 4.2.6.8 and 6.1.1.4'
O O 0.0106 0.0060 'International Tables Vol C Tables 4.2.6.8 and 6.1.1.4'

loop_
_geom_angle_atom_site_label_1
_geom_angle_atom_site_label_2
_geom_angle_atom_site_label_3
_geom_angle
_geom_angle_publ_flag
C12 O2 C14 116.4(2) no
C11 O3 C15 117.1(2) no
C5 N1 C1 116.5(3) no
C6 N2 N3 120.0(2) no
C7 N3 N2 115.2(2) no
N1 C1 C2 124.2(3) no
C1 C2 C3 118.6(3) no
C4 C3 C2 118.0(2) no
C4 C3 C6 123.6(2) no
C2 C3 C6 118.3(2) no
C5 C4 C3 118.8(3) no
N1 C5 C4 123.8(3) no
O1 C6 N2 123.5(2) no
O1 C6 C3 120.7(2) no
N2 C6 C3 115.7(2) no
N3 C7 C8 122.1(2) no
C9 C8 C13 118.7(2) no
C9 C8 C7 119.7(2) no
C13 C8 C7 121.5(2) no
C8 C9 C10 121.1(2) no
C11 C10 C9 120.0(2) no
O3 C11 C10 125.3(2) no
O3 C11 C12 114.9(2) no
C10 C11 C12 119.8(2) no
O2 C12 C13 125.2(2) no
O2 C12 C11 115.0(2) no
C13 C12 C11 119.9(2) no
C12 C13 C8 120.5(2) no

loop_
_geom_bond_atom_site_label_1
_geom_bond_atom_site_label_2
_geom_bond_site_symmetry_2
_geom_bond_distance
_geom_bond_publ_flag
O1 C6 . 1.232(3) no
O2 C12 . 1.363(3) no
O2 C14 . 1.423(3) no
O3 C11 . 1.358(3) no
O3 C15 . 1.429(3) no
N1 C5 . 1.330(4) no
N1 C1 . 1.327(4) no
N2 C6 . 1.340(3) no
N2 N3 . 1.390(2) no
N3 C7 . 1.273(3) no
C1 C2 . 1.374(4) no
C2 C3 . 1.383(3) no
C3 C4 . 1.378(4) no
C3 C6 . 1.491(3) no
C4 C5 . 1.378(4) no
C7 C8 . 1.452(3) no
C8 C9 . 1.378(3) no
C8 C13 . 1.403(3) no
C9 C10 . 1.390(3) no
C10 C11 . 1.367(4) no
C11 C12 . 1.406(3) no
C12 C13 . 1.372(3) no
O1 N2 4_575 2.879(3) no
